data_7134542
loop_
_publ_author_name
'Maitra, Chandrima'
'Chuang, Ting-Yi'
'Yang, Tzuhsiung'
'Liu, Rai-Shung'

_publ_section_title
;
 Gold-catalyzed bicyclic annulations between 4-hydroxy-1,5-diynamides and
 nitrones for the synthesis of cyclopentene-fused isoxazole carboxamides
;
_journal_issue 49
_journal_name_full 'Chemical Communications'
_journal_page_first 8931
_journal_page_last 8934
_journal_paper_doi 10.1039/D5CC00353A
_journal_volume 61
_journal_year 2025
_chemical_formula_moiety '8(C34 H32 N2 O5 S)'
_chemical_formula_sum 'C272 H256 N16 O40 S8'
_chemical_formula_weight 4645.39
_space_group_crystal_system monoclinic
_space_group_IT_number 9
_space_group_name_Hall 'C -2yc'
_space_group_name_H-M_alt 'C 1 c 1'
_atom_sites_solution_hydrogens geom
_atom_sites_solution_primary dual
_audit_creation_date 2023-08-07
_audit_creation_method
;
Olex2 1.5
(compiled 2023.03.06 svn.rbb2c1857 for OlexSys, GUI svn.r6748)
;
_audit_update_record
;
2024-07-31 deposited with the CCDC.	2025-05-11 downloaded from the CCDC.
;
_cell_angle_alpha 90
_cell_angle_beta 93.3130(10)
_cell_angle_gamma 90
_cell_formula_units_Z 1
_cell_length_a 5.68660(10)
_cell_length_b 20.2872(3)
_cell_length_c 48.7011(7)
_cell_measurement_reflns_used 20746
_cell_measurement_temperature 100.00(10)
_cell_measurement_theta_max 74.4890
_cell_measurement_theta_min 3.6360
_cell_volume 5609.02(15)
_computing_cell_refinement 'CrysAlisPro 1.171.42.93a (Rigaku OD, 2023)'
_computing_data_collection 'CrysAlisPro 1.171.42.93a (Rigaku OD, 2023)'
_computing_data_reduction 'CrysAlisPro 1.171.42.93a (Rigaku OD, 2023)'
_computing_molecular_graphics 'Olex2 1.5 (Dolomanov et al., 2009)'
_computing_publication_material 'Olex2 1.5 (Dolomanov et al., 2009)'
_computing_structure_refinement 'SHELXL 2018/3 (Sheldrick, 2015)'
_computing_structure_solution 'SHELXT 2018/2 (Sheldrick, 2018)'
_diffrn_ambient_environment N~2~
_diffrn_ambient_temperature 100.00(10)
_diffrn_detector 'Hybrid Pixel Array Detector'
_diffrn_detector_area_resol_mean 10.0000
_diffrn_detector_type 'HyPix-Arc 150'
_diffrn_measured_fraction_theta_full 0.999
_diffrn_measured_fraction_theta_max 0.972
_diffrn_measurement_details
;
List of Runs (angles in degrees, time in seconds):

  # Type    Start    End  Width  t~exp~   \w     \q     \k     \f   Frames
#--------------------------------------------------------------------------
  1  \w     24.00  55.00   0.50    6.80    --   56.05 -95.00  90.00   62
  2  \w     25.00  51.00   0.50    6.80    --   56.05 -95.00 150.00   52
  3  \w     15.00  54.00   0.50    6.80    --   56.05 -95.00   0.00   78
  4  \w     25.00  51.00   0.50    6.80    --   56.05 -95.00-120.00   52
  5  \w     60.00  86.00   0.50    6.80    --   56.05  15.00  60.00   52
  6  \w     18.00  50.00   0.50    6.80    --   56.05 -95.00 -60.00   64
  7  \w     25.00  51.00   0.50    6.80    --   56.05-125.00-120.00   52
  8  \w    -83.00 -33.00   0.50    6.80    --  -59.24 -15.00-120.00  100
  9  \w    -59.00 -26.00   0.50    6.80    --  -59.24 125.00  30.00   66
 10  \w    -69.00 -26.00   0.50    6.80    --  -71.82 125.00-180.00   86
 11  \w    -92.00 -31.00   0.50    6.80    --  -75.32 111.00   0.00  122
 12  \w   -125.00 -50.00   0.50    6.80    --  -75.32 -15.00  90.00  150
 13  \w   -125.00 -40.00   0.50    6.80    --  -75.32 -15.00   0.00  170
 14  \w     43.00  69.00   0.50    6.80    --   75.94-111.00-120.00   52
 15  \w     40.00 117.00   0.50    6.80    --   75.94  15.00 -60.00  154
 16  \w     36.00  65.00   0.50    6.80    --   75.94 -95.00 -60.00   58
 17  \w     39.00  84.00   0.50    6.80    --   75.94 -95.00 -30.00   90
 18  \w     32.00  92.00   0.50    6.80    --   75.94-111.00-150.00  120
 19  \w     40.00 119.00   0.50    6.80    --   75.94  15.00  30.00  158
 20  \w     39.00  84.00   0.50    6.80    --   75.94 -95.00 -90.00   90
 21  \w    -97.00 -32.00   0.50    6.80    --  -78.00 114.00  74.19  130
 22  \w     41.00  91.00   0.50    6.80    --   83.87 -95.00-180.00  100
 23  \w     63.00 132.00   0.50    6.80    --   83.87  15.00-150.00  138
 24  \w     49.00  93.00   0.50    6.80    --   83.87  15.00-180.00   88
 25  \w     65.00  92.00   0.50    6.80    --   83.87 -95.00 -60.00   54
 26  \w     54.00  92.00   0.50    6.80    --   83.87 -95.00-120.00   76
 27  \w     53.00 102.00   0.50    6.80    --   83.87  15.00 -30.00   98
 28  \w     46.00  92.00   0.50    6.80    --   83.87 -95.00   0.00   92
 29  \w     65.00  90.00   0.50    6.80    --   83.87 -95.00-150.00   50
 30  \w     39.00  68.00   0.50    6.80    --   83.87-111.00  90.00   58
 31  \w     44.00  69.00   0.50    6.80    --   83.87-111.00   0.00   50
 32  \w     66.00  92.00   0.50    6.80    --   83.87 -95.00 120.00   52
 33  \w     65.00  92.00   0.50    6.80    --   83.87 -95.00  60.00   54
 34  \w     41.00  90.00   0.50    6.80    --   83.87 -95.00 150.00   98
 35  \w     55.00 128.00   0.50    6.80    --   83.87  15.00  90.00  146
 36  \w     41.00  66.00   0.50    6.80    --   83.87 -95.00  90.00   50
;
_diffrn_measurement_device 'four-circle diffractometer'
_diffrn_measurement_device_type 'XtaLAB Synergy R, DW system, HyPix-Arc 150'
_diffrn_measurement_method '\w scans'
_diffrn_orient_matrix_type 'CrysAlisPro convention (1999,Acta A55,543-557)'
_diffrn_orient_matrix_UB_11 0.0012351500
_diffrn_orient_matrix_UB_12 0.0747459500
_diffrn_orient_matrix_UB_13 -0.0055607000
_diffrn_orient_matrix_UB_21 0.0048889000
_diffrn_orient_matrix_UB_22 0.0133782000
_diffrn_orient_matrix_UB_23 0.0311725000
_diffrn_orient_matrix_UB_31 0.2712833000
_diffrn_orient_matrix_UB_32 -0.0005956000
_diffrn_orient_matrix_UB_33 0.0013140000
_diffrn_radiation_monochromator mirror
_diffrn_radiation_probe x-ray
_diffrn_radiation_type 'Cu K\a'
_diffrn_radiation_wavelength 1.54184
_diffrn_reflns_av_R_equivalents 0.0404
_diffrn_reflns_av_unetI/netI 0.0274
_diffrn_reflns_Laue_measured_fraction_full 0.999
_diffrn_reflns_Laue_measured_fraction_max 0.972
_diffrn_reflns_limit_h_max 6
_diffrn_reflns_limit_h_min -3
_diffrn_reflns_limit_k_max 25
_diffrn_reflns_limit_k_min -25
_diffrn_reflns_limit_l_max 60
_diffrn_reflns_limit_l_min -60
_diffrn_reflns_number 33611
_diffrn_reflns_point_group_measured_fraction_full 0.785
_diffrn_reflns_point_group_measured_fraction_max 0.741
_diffrn_reflns_theta_full 67.684
_diffrn_reflns_theta_max 75.012
_diffrn_reflns_theta_min 1.817
_diffrn_source 'Rotating-anode X-ray tube'
_diffrn_source_type 'Rigaku (Cu) X-ray Source'
_exptl_absorpt_coefficient_mu 1.414
_exptl_absorpt_correction_T_max 1.00000
_exptl_absorpt_correction_T_min 0.67357
_exptl_absorpt_correction_type multi-scan
_exptl_absorpt_process_details
;
CrysAlisPro 1.171.42.93a (Rigaku Oxford Diffraction, 2023)
Empirical absorption correction using spherical harmonics,
implemented in SCALE3 ABSPACK scaling algorithm.
;
_exptl_crystal_colour colourless
_exptl_crystal_colour_primary colourless
_exptl_crystal_density_diffrn 1.375
_exptl_crystal_description needle
_exptl_crystal_F_000 2448
_exptl_crystal_size_max 0.09
_exptl_crystal_size_mid 0.02
_exptl_crystal_size_min 0.01
_refine_diff_density_max 0.197
_refine_diff_density_min -0.298
_refine_diff_density_rms 0.048
_refine_ls_abs_structure_details
;
 Flack x determined using 2508 quotients [(I+)-(I-)]/[(I+)+(I-)]
 (Parsons, Flack and Wagner, Acta Cryst. B69 (2013) 249-259).
;
_refine_ls_abs_structure_Flack -0.020(12)
_refine_ls_extinction_method none
_refine_ls_goodness_of_fit_ref 1.042
_refine_ls_hydrogen_treatment constr
_refine_ls_matrix_type full
_refine_ls_number_parameters 763
_refine_ls_number_reflns 8552
_refine_ls_number_restraints 2
_refine_ls_restrained_S_all 1.042
_refine_ls_R_factor_all 0.0463
_refine_ls_R_factor_gt 0.0431
_refine_ls_shift/su_max 0.001
_refine_ls_shift/su_mean 0.000
_refine_ls_structure_factor_coef Fsqd
_refine_ls_weighting_details 'w=1/[\s^2^(Fo^2^)+(0.0462P)^2^+9.2593P] where P=(Fo^2^+2Fc^2^)/3'
_refine_ls_weighting_scheme calc
_refine_ls_wR_factor_gt 0.1057
_refine_ls_wR_factor_ref 0.1077
_reflns_Friedel_coverage 0.525
_reflns_Friedel_fraction_full 0.570
_reflns_Friedel_fraction_max 0.511
_reflns_number_gt 7935
_reflns_number_total 8552
_reflns_threshold_expression 'I > 2\s(I)'
_cod_data_source_file d5cc00353a2.cif
_cod_data_source_block 230803lt
_cod_depositor_comments 'Adding full bibliography for 7134542--7134544.cif.'
_cod_database_code 7134542
_shelx_shelxl_version_number 2018/3
_chemical_oxdiff_formula 'C H N O S'
_shelx_space_group_comment
;
The symmetry employed for this shelxl refinement is uniquely defined
by the following loop, which should always be used as a source of
symmetry information in preference to the above space-group names.
They are only intended as comments.
;
_shelx_estimated_absorpt_t_max 0.986
_shelx_estimated_absorpt_t_min 0.883
_olex2_refinement_description
;
1. Fixed Uiso
 At 1.2 times of:
  All C(H) groups, All C(H,H) groups
 At 1.5 times of:
  All C(H,H,H) groups
2.a Ternary CH refined with riding coordinates:
 C10(H10), C12(H12), C22(H22), C44(H44), C46(H46), C56(H56)
2.b Secondary CH2 refined with riding coordinates:
 C11(H11A,H11B), C45(H45A,H45B)
2.c Aromatic/amide H refined with riding coordinates:
 C2(H2), C3(H3), C5(H5), C6(H6), C16(H16), C17(H17), C19(H19), C20(H20),
 C24(H24), C25(H25), C26(H26), C27(H27), C28(H28), C30(H30), C31(H31), C32(H32),
  C33(H33), C34(H34), C36(H36), C37(H37), C39(H39), C40(H40), C50(H50),
 C51(H51), C53(H53), C54(H54), C58(H58), C59(H59), C60(H60), C61(H61), C62(H62),
  C64(H64), C65(H65), C66(H66), C67(H67), C68(H68)
2.d Idealised Me refined as rotating group:
 C7(H7A,H7B,H7C), C8(H8A,H8B,H8C), C21(H21A,H21B,H21C), C41(H41A,H41B,H41C),
 C42(H42A,H42B,H42C), C55(H55A,H55B,H55C)
;
_olex2_submission_special_instructions 'No special instructions were received'
_oxdiff_exptl_absorpt_empirical_details
;
Empirical correction (ABSPACK) includes:
- Absorption correction using spherical harmonics
- Frame scaling
;
_oxdiff_exptl_absorpt_empirical_full_max 2.090
_oxdiff_exptl_absorpt_empirical_full_min 0.633

loop_
_space_group_symop_operation_xyz
'x, y, z'
'x, -y, z+1/2'
'x+1/2, y+1/2, z'
'x+1/2, -y+1/2, z+1/2'

loop_
_atom_site_label
_atom_site_type_symbol
_atom_site_fract_x
_atom_site_fract_y
_atom_site_fract_z
_atom_site_U_iso_or_equiv
_atom_site_adp_type
_atom_site_occupancy
_atom_site_site_symmetry_order
_atom_site_calc_flag
_atom_site_refinement_flags_posn
_atom_site_refinement_flags_adp
_atom_site_refinement_flags_occupancy
_atom_site_disorder_assembly
_atom_site_disorder_group
C1 C 0.4388(8) 0.5099(2) 0.45647(8) 0.0329(10) Uani 1 1 d . . . . .
C2 C 0.2287(8) 0.5266(2) 0.46798(9) 0.0353(10) Uani 1 1 d . . . . .
H2 H 0.139062 0.494117 0.476743 0.042 Uiso 1 1 calc R U . . .
C3 C 0.1525(9) 0.5910(2) 0.46650(9) 0.0360(10) Uani 1 1 d . . . . .
H3 H 0.008770 0.602509 0.474292 0.043 Uiso 1 1 calc R U . . .
C4 C 0.2805(9) 0.6394(2) 0.45389(9) 0.0368(10) Uani 1 1 d . . . . .
C5 C 0.4887(9) 0.6214(2) 0.44227(9) 0.0389(11) Uani 1 1 d . . . . .
H5 H 0.577555 0.653747 0.433307 0.047 Uiso 1 1 calc R U . . .
C6 C 0.5681(8) 0.5572(3) 0.44355(9) 0.0375(10) Uani 1 1 d . . . . .
H6 H 0.710998 0.545533 0.435591 0.045 Uiso 1 1 calc R U . . .
C7 C 0.1914(11) 0.7093(3) 0.45240(11) 0.0489(13) Uani 1 1 d . . . . .
H7A H 0.046701 0.711147 0.440484 0.073 Uiso 1 1 calc R U . . .
H7B H 0.311155 0.737749 0.444851 0.073 Uiso 1 1 calc R U . . .
H7C H 0.158491 0.724491 0.470887 0.073 Uiso 1 1 calc R U . . .
C8 C 0.2044(10) 0.3424(3) 0.47068(9) 0.0432(12) Uani 1 1 d . . . . .
H8A H 0.034302 0.345955 0.466449 0.065 Uiso 1 1 calc R U . . .
H8B H 0.243945 0.361251 0.488887 0.065 Uiso 1 1 calc R U . . .
H8C H 0.250901 0.295873 0.470565 0.065 Uiso 1 1 calc R U . . .
C9 C 0.2588(8) 0.3642(2) 0.42192(8) 0.0305(9) Uani 1 1 d . . . . .
C10 C 0.3796(7) 0.3971(2) 0.39841(7) 0.0256(8) Uani 1 1 d . . . . .
H10 H 0.464946 0.438017 0.404638 0.031 Uiso 1 1 calc R U . . .
C11 C 0.5509(8) 0.3450(2) 0.38701(8) 0.0277(9) Uani 1 1 d . . . . .
H11A H 0.692467 0.366402 0.380111 0.033 Uiso 1 1 calc R U . . .
H11B H 0.600535 0.312398 0.401306 0.033 Uiso 1 1 calc R U . . .
C12 C 0.4033(7) 0.31295(19) 0.36378(7) 0.0245(8) Uani 1 1 d . . . . .
H12 H 0.331986 0.270528 0.369635 0.029 Uiso 1 1 calc R U . . .
C13 C 0.2206(7) 0.36263(19) 0.35535(7) 0.0242(8) Uani 1 1 d . . . . .
C14 C 0.2031(7) 0.41085(19) 0.37402(7) 0.0245(8) Uani 1 1 d . . . . .
C15 C 0.0515(7) 0.46983(19) 0.37386(8) 0.0250(8) Uani 1 1 d . . . . .
C16 C -0.1534(8) 0.47603(19) 0.35672(8) 0.0270(8) Uani 1 1 d . . . . .
H16 H -0.197997 0.440942 0.344592 0.032 Uiso 1 1 calc R U . . .
C17 C -0.2931(8) 0.5321(2) 0.35697(8) 0.0292(9) Uani 1 1 d . . . . .
H17 H -0.431512 0.534948 0.345139 0.035 Uiso 1 1 calc R U . . .
C18 C -0.2304(8) 0.5841(2) 0.37455(8) 0.0287(9) Uani 1 1 d . . . . .
C19 C -0.0288(9) 0.5786(2) 0.39162(8) 0.0331(10) Uani 1 1 d . . . . .
H19 H 0.016011 0.613898 0.403634 0.040 Uiso 1 1 calc R U . . .
C20 C 0.1078(8) 0.5227(2) 0.39143(8) 0.0319(9) Uani 1 1 d . . . . .
H20 H 0.244306 0.519897 0.403579 0.038 Uiso 1 1 calc R U . . .
C21 C -0.5485(9) 0.6528(2) 0.35825(9) 0.0360(10) Uani 1 1 d . . . . .
H21A H -0.498228 0.650161 0.339369 0.054 Uiso 1 1 calc R U . . .
H21B H -0.613382 0.696630 0.361503 0.054 Uiso 1 1 calc R U . . .
H21C H -0.669379 0.619319 0.360945 0.054 Uiso 1 1 calc R U . . .
C22 C 0.1366(7) 0.34452(18) 0.32638(7) 0.0232(8) Uani 1 1 d . . . . .
H22 H -0.003949 0.315156 0.327363 0.028 Uiso 1 1 calc R U . . .
C23 C 0.0811(7) 0.39624(18) 0.30439(7) 0.0227(8) Uani 1 1 d . . . . .
C24 C -0.1276(7) 0.39271(19) 0.28830(8) 0.0247(8) Uani 1 1 d . . . . .
H24 H -0.245533 0.361999 0.292781 0.030 Uiso 1 1 calc R U . . .
C25 C -0.1654(8) 0.43385(19) 0.26564(8) 0.0275(8) Uani 1 1 d . . . . .
H25 H -0.308688 0.431196 0.254661 0.033 Uiso 1 1 calc R U . . .
C26 C 0.0061(8) 0.4786(2) 0.25913(8) 0.0297(9) Uani 1 1 d . . . . .
H26 H -0.017879 0.506209 0.243455 0.036 Uiso 1 1 calc R U . . .
C27 C 0.2119(8) 0.48315(19) 0.27545(8) 0.0275(8) Uani 1 1 d . . . . .
H27 H 0.327590 0.514719 0.271150 0.033 Uiso 1 1 calc R U . . .
C28 C 0.2525(8) 0.44205(19) 0.29816(8) 0.0259(8) Uani 1 1 d . . . . .
H28 H 0.395146 0.445223 0.309238 0.031 Uiso 1 1 calc R U . . .
C29 C 0.2902(7) 0.23795(18) 0.30867(8) 0.0233(8) Uani 1 1 d . . . . .
C30 C 0.4562(8) 0.1882(2) 0.31338(8) 0.0280(9) Uani 1 1 d . . . . .
H30 H 0.599577 0.197281 0.323648 0.034 Uiso 1 1 calc R U . . .
C31 C 0.4125(8) 0.1251(2) 0.30308(9) 0.0340(10) Uani 1 1 d . . . . .
H31 H 0.525248 0.091156 0.306596 0.041 Uiso 1 1 calc R U . . .
C32 C 0.2064(8) 0.1116(2) 0.28779(9) 0.0327(10) Uani 1 1 d . . . . .
H32 H 0.177196 0.068545 0.280716 0.039 Uiso 1 1 calc R U . . .
C33 C 0.0416(8) 0.1615(2) 0.28280(8) 0.0299(9) Uani 1 1 d . . . . .
H33 H -0.100704 0.152348 0.272321 0.036 Uiso 1 1 calc R U . . .
C34 C 0.0832(8) 0.22435(19) 0.29298(8) 0.0268(8) Uani 1 1 d . . . . .
H34 H -0.029370 0.258259 0.289275 0.032 Uiso 1 1 calc R U . . .
N1 N 0.3313(7) 0.37870(18) 0.44976(7) 0.0323(8) Uani 1 1 d . . . . .
N2 N 0.3397(6) 0.30334(16) 0.31723(6) 0.0239(7) Uani 1 1 d . . . . .
O1 O 0.5931(7) 0.41688(19) 0.48870(7) 0.0505(10) Uani 1 1 d . . . . .
O2 O 0.7417(6) 0.42160(18) 0.44213(7) 0.0437(8) Uani 1 1 d . . . . .
O3 O 0.1094(6) 0.32197(16) 0.41777(6) 0.0358(7) Uani 1 1 d . . . . .
O4 O 0.5272(5) 0.30538(14) 0.33870(5) 0.0267(6) Uani 1 1 d . . . . .
O5 O -0.3524(6) 0.64140(15) 0.37697(6) 0.0380(7) Uani 1 1 d . . . . .
S1 S 0.5509(2) 0.42911(6) 0.45997(2) 0.0374(3) Uani 1 1 d . . . . .
C35 C 1.2325(8) 0.2601(2) 0.54377(8) 0.0318(9) Uani 1 1 d . . . . .
C36 C 1.3757(9) 0.3069(2) 0.55665(9) 0.0369(10) Uani 1 1 d . . . . .
H36 H 1.526139 0.295033 0.564643 0.044 Uiso 1 1 calc R U . . .
C37 C 1.2976(9) 0.3712(3) 0.55779(9) 0.0404(11) Uani 1 1 d . . . . .
H37 H 1.396243 0.403613 0.566585 0.048 Uiso 1 1 calc R U . . .
C38 C 1.0772(9) 0.3897(2) 0.54631(9) 0.0372(10) Uani 1 1 d . . . . .
C39 C 0.9352(8) 0.3410(2) 0.53363(9) 0.0336(10) Uani 1 1 d . . . . .
H39 H 0.783268 0.352392 0.525961 0.040 Uiso 1 1 calc R U . . .
C40 C 1.0116(8) 0.2765(2) 0.53203(9) 0.0350(10) Uani 1 1 d . . . . .
H40 H 0.914848 0.243889 0.523062 0.042 Uiso 1 1 calc R U . . .
C41 C 0.9898(11) 0.4597(3) 0.54756(11) 0.0481(13) Uani 1 1 d . . . . .
H41A H 0.850349 0.461366 0.558453 0.072 Uiso 1 1 calc R U . . .
H41B H 0.948620 0.475541 0.528889 0.072 Uiso 1 1 calc R U . . .
H41C H 1.113734 0.487716 0.556149 0.072 Uiso 1 1 calc R U . . .
C42 C 0.9848(10) 0.0925(2) 0.52930(9) 0.0428(12) Uani 1 1 d . . . . .
H42A H 1.012323 0.110491 0.511085 0.064 Uiso 1 1 calc R U . . .
H42B H 0.818154 0.097625 0.532987 0.064 Uiso 1 1 calc R U . . .
H42C H 1.026559 0.045652 0.529824 0.064 Uiso 1 1 calc R U . . .
C43 C 1.0865(8) 0.1142(2) 0.57804(8) 0.0297(9) Uani 1 1 d . . . . .
C44 C 1.2311(7) 0.14657(19) 0.60169(7) 0.0258(8) Uani 1 1 d . . . . .
H44 H 1.310327 0.187494 0.595473 0.031 Uiso 1 1 calc R U . . .
C45 C 1.4144(8) 0.0950(2) 0.61306(8) 0.0282(9) Uani 1 1 d . . . . .
H45A H 1.450745 0.062473 0.598771 0.034 Uiso 1 1 calc R U . . .
H45B H 1.562239 0.116694 0.619967 0.034 Uiso 1 1 calc R U . . .
C46 C 1.2901(7) 0.06272(19) 0.63631(8) 0.0262(8) Uani 1 1 d . . . . .
H46 H 1.213358 0.020242 0.630462 0.031 Uiso 1 1 calc R U . . .
C47 C 1.1153(7) 0.11242(19) 0.64480(7) 0.0241(8) Uani 1 1 d . . . . .
C48 C 1.0797(7) 0.16082(19) 0.62618(7) 0.0239(8) Uani 1 1 d . . . . .
C49 C 0.9282(7) 0.21965(19) 0.62629(8) 0.0249(8) Uani 1 1 d . . . . .
C50 C 0.7400(8) 0.2259(2) 0.64337(8) 0.0280(9) Uani 1 1 d . . . . .
H50 H 0.707085 0.190840 0.655482 0.034 Uiso 1 1 calc R U . . .
C51 C 0.5999(8) 0.2820(2) 0.64310(8) 0.0304(9) Uani 1 1 d . . . . .
H51 H 0.473135 0.284923 0.654922 0.036 Uiso 1 1 calc R U . . .
C52 C 0.6450(8) 0.3340(2) 0.62554(8) 0.0286(9) Uani 1 1 d . . . . .
C53 C 0.8304(9) 0.3286(2) 0.60847(9) 0.0332(10) Uani 1 1 d . . . . .
H53 H 0.863607 0.363917 0.596506 0.040 Uiso 1 1 calc R U . . .
C54 C 0.9671(8) 0.2726(2) 0.60863(8) 0.0314(9) Uani 1 1 d . . . . .
H54 H 1.091208 0.269757 0.596439 0.038 Uiso 1 1 calc R U . . .
C55 C 0.3441(9) 0.4028(2) 0.64186(9) 0.0361(10) Uani 1 1 d . . . . .
H55A H 0.274313 0.446407 0.638475 0.054 Uiso 1 1 calc R U . . .
H55B H 0.414018 0.400799 0.660716 0.054 Uiso 1 1 calc R U . . .
H55C H 0.221671 0.368970 0.639386 0.054 Uiso 1 1 calc R U . . .
C56 C 1.0600(7) 0.09417(18) 0.67374(7) 0.0236(8) Uani 1 1 d . . . . .
H56 H 0.918776 0.064706 0.672796 0.028 Uiso 1 1 calc R U . . .
C57 C 1.0272(7) 0.14582(18) 0.69567(7) 0.0226(8) Uani 1 1 d . . . . .
C58 C 0.8340(7) 0.14279(19) 0.71173(8) 0.0258(8) Uani 1 1 d . . . . .
H58 H 0.710598 0.112436 0.707193 0.031 Uiso 1 1 calc R U . . .
C59 C 0.8194(8) 0.18391(19) 0.73448(8) 0.0283(9) Uani 1 1 d . . . . .
H59 H 0.687219 0.181132 0.745495 0.034 Uiso 1 1 calc R U . . .
C60 C 0.9966(8) 0.22871(19) 0.74104(8) 0.0287(9) Uani 1 1 d . . . . .
H60 H 0.987965 0.256359 0.756687 0.034 Uiso 1 1 calc R U . . .
C61 C 1.1865(8) 0.23305(19) 0.72470(8) 0.0281(9) Uani 1 1 d . . . . .
H61 H 1.306901 0.264470 0.729013 0.034 Uiso 1 1 calc R U . . .
C62 C 1.2041(7) 0.19209(19) 0.70201(8) 0.0256(8) Uani 1 1 d . . . . .
H62 H 1.335462 0.195550 0.690898 0.031 Uiso 1 1 calc R U . . .
C63 C 1.2311(7) -0.01222(19) 0.69139(8) 0.0242(8) Uani 1 1 d . . . . .
C64 C 1.3929(8) -0.0619(2) 0.68671(8) 0.0276(9) Uani 1 1 d . . . . .
H64 H 1.526196 -0.052742 0.676440 0.033 Uiso 1 1 calc R U . . .
C65 C 1.3597(8) -0.1249(2) 0.69703(9) 0.0338(10) Uani 1 1 d . . . . .
H65 H 1.468958 -0.158871 0.693543 0.041 Uiso 1 1 calc R U . . .
C66 C 1.1683(8) -0.1382(2) 0.71237(9) 0.0341(10) Uani 1 1 d . . . . .
H66 H 1.146594 -0.181170 0.719511 0.041 Uiso 1 1 calc R U . . .
C67 C 1.0077(8) -0.0887(2) 0.71732(8) 0.0305(9) Uani 1 1 d . . . . .
H67 H 0.875426 -0.098011 0.727721 0.037 Uiso 1 1 calc R U . . .
C68 C 1.0394(8) -0.02544(19) 0.70715(8) 0.0265(8) Uani 1 1 d . . . . .
H68 H 0.931102 0.008586 0.710908 0.032 Uiso 1 1 calc R U . . .
N3 N 1.1315(7) 0.12839(19) 0.55042(7) 0.0337(8) Uani 1 1 d . . . . .
N4 N 1.2728(6) 0.05345(16) 0.68283(6) 0.0240(7) Uani 1 1 d . . . . .
O6 O 1.3540(7) 0.16704(19) 0.51136(7) 0.0510(10) Uani 1 1 d . . . . .
O7 O 1.5493(6) 0.17164(18) 0.55802(7) 0.0437(8) Uani 1 1 d . . . . .
O8 O 0.9421(6) 0.07206(15) 0.58235(6) 0.0351(7) Uani 1 1 d . . . . .
O9 O 1.4388(5) 0.05539(13) 0.66134(5) 0.0263(6) Uani 1 1 d . . . . .
O10 O 0.5207(6) 0.39151(15) 0.62312(6) 0.0373(7) Uani 1 1 d . . . . .
S2 S 1.3412(2) 0.17911(6) 0.54011(2) 0.0372(3) Uani 1 1 d . . . . .

loop_
_atom_site_aniso_label
_atom_site_aniso_U_11
_atom_site_aniso_U_22
_atom_site_aniso_U_33
_atom_site_aniso_U_23
_atom_site_aniso_U_13
_atom_site_aniso_U_12
C1 0.030(2) 0.045(3) 0.0236(19) -0.0034(18) -0.0022(17) 0.0044(19)
C2 0.036(3) 0.044(3) 0.027(2) -0.0020(18) 0.0057(18) 0.001(2)
C3 0.035(3) 0.046(3) 0.028(2) -0.0108(19) 0.0031(18) 0.005(2)
C4 0.040(3) 0.044(3) 0.026(2) -0.0071(18) -0.0031(18) 0.000(2)
C5 0.038(3) 0.045(3) 0.034(2) -0.002(2) 0.003(2) -0.008(2)
C6 0.028(2) 0.055(3) 0.030(2) -0.007(2) 0.0019(17) -0.002(2)
C7 0.061(4) 0.041(3) 0.045(3) -0.008(2) 0.001(2) 0.005(2)
C8 0.050(3) 0.053(3) 0.027(2) 0.010(2) 0.009(2) 0.014(2)
C9 0.035(3) 0.032(2) 0.026(2) 0.0026(16) 0.0063(17) 0.0104(19)
C10 0.029(2) 0.027(2) 0.0212(18) 0.0018(15) -0.0007(16) 0.0029(16)
C11 0.030(2) 0.031(2) 0.0224(19) 0.0014(16) 0.0005(16) 0.0017(17)
C12 0.028(2) 0.0252(19) 0.0209(18) 0.0019(14) 0.0041(16) 0.0029(16)
C13 0.027(2) 0.0238(19) 0.0226(18) 0.0028(14) 0.0057(16) 0.0026(16)
C14 0.026(2) 0.0263(19) 0.0214(17) 0.0030(15) 0.0041(15) -0.0001(16)
C15 0.028(2) 0.026(2) 0.0217(18) 0.0017(15) 0.0051(16) 0.0027(16)
C16 0.032(2) 0.0225(19) 0.0269(19) -0.0009(15) 0.0029(16) 0.0015(17)
C17 0.030(2) 0.030(2) 0.028(2) 0.0033(16) 0.0029(17) 0.0060(18)
C18 0.035(3) 0.028(2) 0.0243(19) 0.0013(16) 0.0077(17) 0.0097(18)
C19 0.044(3) 0.028(2) 0.028(2) -0.0031(17) 0.0056(18) 0.0068(19)
C20 0.037(3) 0.036(2) 0.0226(19) -0.0015(16) -0.0009(17) 0.0023(19)
C21 0.036(3) 0.035(2) 0.037(2) 0.0071(18) 0.005(2) 0.009(2)
C22 0.024(2) 0.0218(18) 0.0239(18) -0.0014(14) 0.0044(15) 0.0018(15)
C23 0.025(2) 0.0221(19) 0.0210(17) -0.0027(14) 0.0051(15) 0.0021(15)
C24 0.025(2) 0.0231(19) 0.0258(19) -0.0043(15) 0.0019(16) -0.0003(16)
C25 0.030(2) 0.0251(19) 0.0266(19) -0.0006(15) -0.0010(16) 0.0026(17)
C26 0.038(3) 0.027(2) 0.0244(19) 0.0023(16) 0.0029(17) 0.0057(18)
C27 0.030(2) 0.0231(19) 0.029(2) 0.0024(16) 0.0044(16) -0.0012(17)
C28 0.028(2) 0.0247(19) 0.0252(19) -0.0002(15) 0.0025(16) -0.0003(16)
C29 0.027(2) 0.0226(18) 0.0209(17) 0.0002(14) 0.0063(15) 0.0015(16)
C30 0.028(2) 0.028(2) 0.029(2) 0.0007(16) 0.0045(16) 0.0037(17)
C31 0.037(3) 0.027(2) 0.039(2) -0.0032(18) 0.0043(19) 0.0070(18)
C32 0.036(3) 0.026(2) 0.037(2) -0.0084(17) 0.0049(19) 0.0036(18)
C33 0.031(2) 0.031(2) 0.0275(19) -0.0037(17) 0.0012(17) 0.0016(18)
C34 0.031(2) 0.0242(19) 0.0255(19) 0.0009(15) 0.0046(16) 0.0039(16)
N1 0.040(2) 0.0339(19) 0.0228(16) 0.0030(14) 0.0042(15) 0.0079(16)
N2 0.0247(18) 0.0227(16) 0.0241(16) 0.0001(12) -0.0001(13) 0.0028(13)
O1 0.061(3) 0.060(2) 0.0286(16) -0.0018(15) -0.0106(16) 0.0163(19)
O2 0.0274(18) 0.062(2) 0.0416(17) -0.0133(16) 0.0006(14) 0.0150(16)
O3 0.0380(19) 0.0370(17) 0.0327(16) 0.0046(13) 0.0054(13) -0.0012(14)
O4 0.0237(15) 0.0323(14) 0.0242(13) -0.0025(11) 0.0018(11) 0.0018(12)
O5 0.044(2) 0.0345(16) 0.0350(16) -0.0011(13) 0.0007(14) 0.0164(14)
S1 0.0363(6) 0.0481(6) 0.0273(5) -0.0046(4) -0.0035(4) 0.0123(5)
C35 0.032(2) 0.042(2) 0.0221(19) 0.0066(17) 0.0080(17) 0.0059(19)
C36 0.030(3) 0.050(3) 0.032(2) 0.0060(19) 0.0060(18) -0.001(2)
C37 0.038(3) 0.048(3) 0.036(2) 0.003(2) 0.007(2) -0.006(2)
C38 0.042(3) 0.042(3) 0.029(2) 0.0063(18) 0.0119(19) -0.001(2)
C39 0.032(3) 0.041(2) 0.029(2) 0.0091(18) 0.0053(17) 0.0069(19)
C40 0.037(3) 0.044(3) 0.025(2) 0.0022(18) 0.0044(17) -0.001(2)
C41 0.059(4) 0.042(3) 0.044(3) 0.008(2) 0.009(2) 0.003(2)
C42 0.053(3) 0.051(3) 0.025(2) -0.0100(19) 0.000(2) 0.017(2)
C43 0.033(2) 0.032(2) 0.0243(19) -0.0019(16) 0.0053(17) 0.0097(18)
C44 0.031(2) 0.0255(19) 0.0219(18) -0.0001(15) 0.0079(16) 0.0031(16)
C45 0.030(2) 0.030(2) 0.0253(19) -0.0033(16) 0.0073(16) 0.0036(17)
C46 0.026(2) 0.028(2) 0.0247(19) -0.0029(15) 0.0014(16) 0.0022(17)
C47 0.026(2) 0.0257(19) 0.0210(18) -0.0044(14) 0.0043(15) 0.0003(16)
C48 0.027(2) 0.0248(19) 0.0202(17) -0.0005(14) 0.0047(15) 0.0001(16)
C49 0.028(2) 0.025(2) 0.0218(18) -0.0021(15) 0.0028(15) 0.0026(16)
C50 0.032(2) 0.026(2) 0.0262(19) 0.0013(16) 0.0067(16) -0.0001(17)
C51 0.032(2) 0.032(2) 0.027(2) -0.0031(16) 0.0075(17) 0.0067(18)
C52 0.036(3) 0.026(2) 0.0237(19) -0.0020(15) 0.0013(17) 0.0082(18)
C53 0.044(3) 0.027(2) 0.030(2) 0.0031(17) 0.0086(19) 0.0058(19)
C54 0.039(3) 0.032(2) 0.0241(19) 0.0004(16) 0.0101(17) 0.0029(19)
C55 0.035(3) 0.037(2) 0.037(2) -0.0070(18) 0.0052(19) 0.009(2)
C56 0.027(2) 0.0203(18) 0.0234(18) -0.0010(14) 0.0042(15) 0.0041(15)
C57 0.026(2) 0.0188(18) 0.0226(18) 0.0014(14) 0.0021(15) 0.0005(15)
C58 0.028(2) 0.0217(19) 0.0283(19) 0.0024(15) 0.0062(16) 0.0006(16)
C59 0.033(2) 0.025(2) 0.0274(19) 0.0015(16) 0.0088(17) 0.0028(17)
C60 0.040(3) 0.0233(19) 0.0231(18) -0.0011(15) 0.0052(17) 0.0036(17)
C61 0.033(2) 0.0235(19) 0.0285(19) -0.0035(16) 0.0045(16) -0.0014(17)
C62 0.026(2) 0.0248(19) 0.0258(19) 0.0014(15) 0.0043(16) -0.0005(16)
C63 0.027(2) 0.0226(19) 0.0233(18) -0.0017(15) 0.0009(15) 0.0003(16)
C64 0.028(2) 0.026(2) 0.029(2) -0.0012(15) 0.0039(16) 0.0041(16)
C65 0.035(3) 0.028(2) 0.038(2) 0.0012(18) 0.0056(19) 0.0068(19)
C66 0.036(3) 0.025(2) 0.040(2) 0.0085(18) 0.0047(19) 0.0012(18)
C67 0.032(2) 0.032(2) 0.029(2) 0.0032(17) 0.0055(17) 0.0033(19)
C68 0.030(2) 0.0246(19) 0.0254(18) -0.0004(15) 0.0046(16) 0.0025(16)
N3 0.042(2) 0.037(2) 0.0224(17) -0.0021(14) 0.0045(15) 0.0090(17)
N4 0.0238(18) 0.0225(16) 0.0263(16) 0.0016(12) 0.0073(13) 0.0027(13)
O6 0.066(3) 0.060(2) 0.0283(16) 0.0027(15) 0.0192(16) 0.0166(19)
O7 0.0292(18) 0.066(2) 0.0366(16) 0.0139(16) 0.0093(13) 0.0143(16)
O8 0.0395(19) 0.0359(16) 0.0301(15) -0.0030(12) 0.0039(13) -0.0006(14)
O9 0.0246(15) 0.0295(14) 0.0253(13) 0.0023(11) 0.0064(11) 0.0022(12)
O10 0.048(2) 0.0326(16) 0.0314(15) 0.0002(12) 0.0080(14) 0.0186(14)
S2 0.0390(7) 0.0475(6) 0.0265(5) 0.0046(4) 0.0127(4) 0.0121(5)

loop_
_atom_type_symbol
_atom_type_description
_atom_type_scat_dispersion_real
_atom_type_scat_dispersion_imag
_atom_type_scat_source
C C 0.0181 0.0091 'International Tables Vol C Tables 4.2.6.8 and 6.1.1.4'
H H 0.0000 0.0000 'International Tables Vol C Tables 4.2.6.8 and 6.1.1.4'
N N 0.0311 0.0180 'International Tables Vol C Tables 4.2.6.8 and 6.1.1.4'
O O 0.0492 0.0322 'International Tables Vol C Tables 4.2.6.8 and 6.1.1.4'
S S 0.3331 0.5567 'International Tables Vol C Tables 4.2.6.8 and 6.1.1.4'

loop_
_geom_angle_atom_site_label_1
_geom_angle_atom_site_label_2
_geom_angle_atom_site_label_3
_geom_angle
_geom_angle_site_symmetry_1
_geom_angle_site_symmetry_3
_geom_angle_publ_flag
C2 C1 S1 120.2(4) . . ?
C6 C1 C2 120.4(4) . . ?
C6 C1 S1 119.4(4) . . ?
C1 C2 H2 120.5 . . ?
C3 C2 C1 119.1(4) . . ?
C3 C2 H2 120.5 . . ?
C2 C3 H3 119.2 . . ?
C2 C3 C4 121.6(5) . . ?
C4 C3 H3 119.2 . . ?
C3 C4 C5 118.3(5) . . ?
C3 C4 C7 120.3(5) . . ?
C5 C4 C7 121.4(5) . . ?
C4 C5 H5 119.5 . . ?
C6 C5 C4 121.0(5) . . ?
C6 C5 H5 119.5 . . ?
C1 C6 H6 120.2 . . ?
C5 C6 C1 119.7(4) . . ?
C5 C6 H6 120.2 . . ?
C4 C7 H7A 109.5 . . ?
C4 C7 H7B 109.5 . . ?
C4 C7 H7C 109.5 . . ?
H7A C7 H7B 109.5 . . ?
H7A C7 H7C 109.5 . . ?
H7B C7 H7C 109.5 . . ?
H8A C8 H8B 109.5 . . ?
H8A C8 H8C 109.5 . . ?
H8B C8 H8C 109.5 . . ?
N1 C8 H8A 109.5 . . ?
N1 C8 H8B 109.5 . . ?
N1 C8 H8C 109.5 . . ?
N1 C9 C10 120.4(4) . . ?
O3 C9 C10 121.7(4) . . ?
O3 C9 N1 117.7(4) . . ?
C9 C10 H10 111.6 . . ?
C9 C10 C11 106.8(3) . . ?
C9 C10 C14 111.0(3) . . ?
C11 C10 H10 111.6 . . ?
C14 C10 H10 111.6 . . ?
C14 C10 C11 104.0(3) . . ?
C10 C11 H11A 111.2 . . ?
C10 C11 H11B 111.2 . . ?
H11A C11 H11B 109.1 . . ?
C12 C11 C10 103.1(3) . . ?
C12 C11 H11A 111.2 . . ?
C12 C11 H11B 111.2 . . ?
C11 C12 H12 111.9 . . ?
C13 C12 C11 105.2(3) . . ?
C13 C12 H12 111.9 . . ?
O4 C12 C11 113.5(3) . . ?
O4 C12 H12 111.9 . . ?
O4 C12 C13 101.8(3) . . ?
C12 C13 C22 105.8(3) . . ?
C14 C13 C12 112.6(3) . . ?
C14 C13 C22 141.1(4) . . ?
C13 C14 C10 108.7(3) . . ?
C13 C14 C15 130.8(4) . . ?
C15 C14 C10 120.5(3) . . ?
C16 C15 C14 122.8(4) . . ?
C20 C15 C14 120.4(4) . . ?
C20 C15 C16 116.7(4) . . ?
C15 C16 H16 119.1 . . ?
C17 C16 C15 121.7(4) . . ?
C17 C16 H16 119.1 . . ?
C16 C17 H17 120.0 . . ?
C16 C17 C18 120.0(4) . . ?
C18 C17 H17 120.0 . . ?
C19 C18 C17 118.9(4) . . ?
O5 C18 C17 125.9(4) . . ?
O5 C18 C19 115.2(4) . . ?
C18 C19 H19 119.6 . . ?
C20 C19 C18 120.8(4) . . ?
C20 C19 H19 119.6 . . ?
C15 C20 H20 119.1 . . ?
C19 C20 C15 121.8(4) . . ?
C19 C20 H20 119.1 . . ?
H21A C21 H21B 109.5 . . ?
H21A C21 H21C 109.5 . . ?
H21B C21 H21C 109.5 . . ?
O5 C21 H21A 109.5 . . ?
O5 C21 H21B 109.5 . . ?
O5 C21 H21C 109.5 . . ?
C13 C22 H22 108.1 . . ?
C13 C22 C23 122.2(3) . . ?
C13 C22 N2 101.8(3) . . ?
C23 C22 H22 108.1 . . ?
N2 C22 H22 108.1 . . ?
N2 C22 C23 107.7(3) . . ?
C24 C23 C22 119.9(4) . . ?
C24 C23 C28 119.9(4) . . ?
C28 C23 C22 119.7(4) . . ?
C23 C24 H24 119.8 . . ?
C23 C24 C25 120.4(4) . . ?
C25 C24 H24 119.8 . . ?
C24 C25 H25 120.1 . . ?
C26 C25 C24 119.8(4) . . ?
C26 C25 H25 120.1 . . ?
C25 C26 H26 120.1 . . ?
C27 C26 C25 119.9(4) . . ?
C27 C26 H26 120.1 . . ?
C26 C27 H27 119.6 . . ?
C26 C27 C28 120.9(4) . . ?
C28 C27 H27 119.6 . . ?
C23 C28 C27 119.1(4) . . ?
C23 C28 H28 120.5 . . ?
C27 C28 H28 120.5 . . ?
C30 C29 C34 119.3(4) . . ?
C30 C29 N2 120.7(4) . . ?
C34 C29 N2 119.7(4) . . ?
C29 C30 H30 119.9 . . ?
C31 C30 C29 120.2(4) . . ?
C31 C30 H30 119.9 . . ?
C30 C31 H31 119.8 . . ?
C32 C31 C30 120.4(4) . . ?
C32 C31 H31 119.8 . . ?
C31 C32 H32 120.3 . . ?
C31 C32 C33 119.5(4) . . ?
C33 C32 H32 120.3 . . ?
C32 C33 H33 119.7 . . ?
C34 C33 C32 120.6(4) . . ?
C34 C33 H33 119.7 . . ?
C29 C34 H34 120.0 . . ?
C33 C34 C29 120.0(4) . . ?
C33 C34 H34 120.0 . . ?
C8 N1 S1 119.1(3) . . ?
C9 N1 C8 115.3(4) . . ?
C9 N1 S1 125.5(3) . . ?
C29 N2 C22 117.5(3) . . ?
C29 N2 O4 111.4(3) . . ?
O4 N2 C22 108.3(3) . . ?
N2 O4 C12 103.7(3) . . ?
C18 O5 C21 117.9(3) . . ?
N1 S1 C1 106.3(2) . . ?
O1 S1 C1 107.2(2) . . ?
O1 S1 N1 105.4(2) . . ?
O1 S1 O2 119.0(2) . . ?
O2 S1 C1 108.8(2) . . ?
O2 S1 N1 109.5(2) . . ?
C36 C35 C40 121.2(4) . . ?
C36 C35 S2 119.0(4) . . ?
C40 C35 S2 119.6(4) . . ?
C35 C36 H36 120.4 . . ?
C35 C36 C37 119.1(5) . . ?
C37 C36 H36 120.4 . . ?
C36 C37 H37 119.3 . . ?
C36 C37 C38 121.4(5) . . ?
C38 C37 H37 119.3 . . ?
C37 C38 C39 118.1(4) . . ?
C37 C38 C41 121.9(5) . . ?
C39 C38 C41 120.1(5) . . ?
C38 C39 H39 119.4 . . ?
C40 C39 C38 121.2(5) . . ?
C40 C39 H39 119.4 . . ?
C35 C40 H40 120.6 . . ?
C39 C40 C35 118.9(4) . . ?
C39 C40 H40 120.6 . . ?
C38 C41 H41A 109.5 . . ?
C38 C41 H41B 109.5 . . ?
C38 C41 H41C 109.5 . . ?
H41A C41 H41B 109.5 . . ?
H41A C41 H41C 109.5 . . ?
H41B C41 H41C 109.5 . . ?
H42A C42 H42B 109.5 . . ?
H42A C42 H42C 109.5 . . ?
H42B C42 H42C 109.5 . . ?
N3 C42 H42A 109.5 . . ?
N3 C42 H42B 109.5 . . ?
N3 C42 H42C 109.5 . . ?
N3 C43 C44 120.8(4) . . ?
O8 C43 C44 120.9(4) . . ?
O8 C43 N3 118.0(4) . . ?
C43 C44 H44 111.2 . . ?
C43 C44 C45 107.5(3) . . ?
C43 C44 C48 111.4(3) . . ?
C45 C44 H44 111.2 . . ?
C48 C44 H44 111.2 . . ?
C48 C44 C45 104.1(3) . . ?
C44 C45 H45A 111.2 . . ?
C44 C45 H45B 111.2 . . ?
H45A C45 H45B 109.1 . . ?
C46 C45 C44 103.0(3) . . ?
C46 C45 H45A 111.2 . . ?
C46 C45 H45B 111.2 . . ?
C45 C46 H46 112.0 . . ?
C47 C46 C45 105.2(3) . . ?
C47 C46 H46 112.0 . . ?
O9 C46 C45 113.4(3) . . ?
O9 C46 H46 112.0 . . ?
O9 C46 C47 101.6(3) . . ?
C46 C47 C56 105.8(3) . . ?
C48 C47 C46 112.6(3) . . ?
C48 C47 C56 141.1(4) . . ?
C47 C48 C44 108.4(3) . . ?
C47 C48 C49 131.0(3) . . ?
C49 C48 C44 120.6(3) . . ?
C50 C49 C48 122.9(4) . . ?
C50 C49 C54 116.6(4) . . ?
C54 C49 C48 120.4(4) . . ?
C49 C50 H50 119.1 . . ?
C51 C50 C49 121.8(4) . . ?
C51 C50 H50 119.1 . . ?
C50 C51 H51 120.0 . . ?
C50 C51 C52 120.1(4) . . ?
C52 C51 H51 120.0 . . ?
C53 C52 C51 118.9(4) . . ?
O10 C52 C51 126.0(4) . . ?
O10 C52 C53 115.1(4) . . ?
C52 C53 H53 119.6 . . ?
C54 C53 C52 120.8(4) . . ?
C54 C53 H53 119.6 . . ?
C49 C54 H54 119.1 . . ?
C53 C54 C49 121.8(4) . . ?
C53 C54 H54 119.1 . . ?
H55A C55 H55B 109.5 . . ?
H55A C55 H55C 109.5 . . ?
H55B C55 H55C 109.5 . . ?
O10 C55 H55A 109.5 . . ?
O10 C55 H55B 109.5 . . ?
O10 C55 H55C 109.5 . . ?
C47 C56 H56 108.3 . . ?
C47 C56 C57 122.0(3) . . ?
C47 C56 N4 101.6(3) . . ?
C57 C56 H56 108.3 . . ?
N4 C56 H56 108.3 . . ?
N4 C56 C57 107.5(3) . . ?
C58 C57 C56 120.1(4) . . ?
C58 C57 C62 119.3(4) . . ?
C62 C57 C56 120.3(4) . . ?
C57 C58 H58 119.7 . . ?
C57 C58 C59 120.5(4) . . ?
C59 C58 H58 119.7 . . ?
C58 C59 H59 119.9 . . ?
C60 C59 C58 120.1(4) . . ?
C60 C59 H59 119.9 . . ?
C59 C60 H60 120.2 . . ?
C61 C60 C59 119.6(4) . . ?
C61 C60 H60 120.2 . . ?
C60 C61 H61 119.5 . . ?
C60 C61 C62 120.9(4) . . ?
C62 C61 H61 119.5 . . ?
C57 C62 H62 120.2 . . ?
C61 C62 C57 119.5(4) . . ?
C61 C62 H62 120.2 . . ?
C64 C63 C68 119.7(4) . . ?
C64 C63 N4 120.5(4) . . ?
C68 C63 N4 119.4(3) . . ?
C63 C64 H64 120.0 . . ?
C65 C64 C63 120.1(4) . . ?
C65 C64 H64 120.0 . . ?
C64 C65 H65 119.9 . . ?
C66 C65 C64 120.2(4) . . ?
C66 C65 H65 119.9 . . ?
C65 C66 H66 120.0 . . ?
C65 C66 C67 120.0(4) . . ?
C67 C66 H66 120.0 . . ?
C66 C67 H67 119.8 . . ?
C66 C67 C68 120.4(4) . . ?
C68 C67 H67 119.8 . . ?
C63 C68 H68 120.2 . . ?
C67 C68 C63 119.7(4) . . ?
C67 C68 H68 120.2 . . ?
C42 N3 S2 118.5(3) . . ?
C43 N3 C42 115.9(4) . . ?
C43 N3 S2 125.6(3) . . ?
C63 N4 C56 117.0(3) . . ?
C63 N4 O9 111.3(3) . . ?
O9 N4 C56 108.5(3) . . ?
N4 O9 C46 103.7(3) . . ?
C52 O10 C55 117.8(3) . . ?
N3 S2 C35 106.4(2) . . ?
O6 S2 C35 107.2(2) . . ?
O6 S2 N3 105.5(2) . . ?
O6 S2 O7 119.3(2) . . ?
O7 S2 C35 108.5(2) . . ?
O7 S2 N3 109.2(2) . . ?

loop_
_geom_bond_atom_site_label_1
_geom_bond_atom_site_label_2
_geom_bond_distance
_geom_bond_site_symmetry_2
_geom_bond_publ_flag
C1 C2 1.391(6) . ?
C1 C6 1.383(7) . ?
C1 S1 1.763(5) . ?
C2 H2 0.9500 . ?
C2 C3 1.376(7) . ?
C3 H3 0.9500 . ?
C3 C4 1.388(7) . ?
C4 C5 1.391(7) . ?
C4 C7 1.505(7) . ?
C5 H5 0.9500 . ?
C5 C6 1.378(7) . ?
C6 H6 0.9500 . ?
C7 H7A 0.9800 . ?
C7 H7B 0.9800 . ?
C7 H7C 0.9800 . ?
C8 H8A 0.9800 . ?
C8 H8B 0.9800 . ?
C8 H8C 0.9800 . ?
C8 N1 1.478(6) . ?
C9 C10 1.523(6) . ?
C9 N1 1.425(5) . ?
C9 O3 1.215(5) . ?
C10 H10 1.0000 . ?
C10 C11 1.560(6) . ?
C10 C14 1.536(5) . ?
C11 H11A 0.9900 . ?
C11 H11B 0.9900 . ?
C11 C12 1.516(5) . ?
C12 H12 1.0000 . ?
C12 C13 1.488(5) . ?
C12 O4 1.453(4) . ?
C13 C14 1.343(5) . ?
C13 C22 1.508(5) . ?
C14 C15 1.474(5) . ?
C15 C16 1.399(6) . ?
C15 C20 1.397(6) . ?
C16 H16 0.9500 . ?
C16 C17 1.387(6) . ?
C17 H17 0.9500 . ?
C17 C18 1.392(6) . ?
C18 C19 1.381(6) . ?
C18 O5 1.362(5) . ?
C19 H19 0.9500 . ?
C19 C20 1.376(6) . ?
C20 H20 0.9500 . ?
C21 H21A 0.9800 . ?
C21 H21B 0.9800 . ?
C21 H21C 0.9800 . ?
C21 O5 1.418(5) . ?
C22 H22 1.0000 . ?
C22 C23 1.519(5) . ?
C22 N2 1.514(5) . ?
C23 C24 1.385(6) . ?
C23 C28 1.393(6) . ?
C24 H24 0.9500 . ?
C24 C25 1.390(5) . ?
C25 H25 0.9500 . ?
C25 C26 1.383(6) . ?
C26 H26 0.9500 . ?
C26 C27 1.380(6) . ?
C27 H27 0.9500 . ?
C27 C28 1.394(5) . ?
C28 H28 0.9500 . ?
C29 C30 1.392(6) . ?
C29 C34 1.393(6) . ?
C29 N2 1.414(5) . ?
C30 H30 0.9500 . ?
C30 C31 1.391(6) . ?
C31 H31 0.9500 . ?
C31 C32 1.379(7) . ?
C32 H32 0.9500 . ?
C32 C33 1.391(6) . ?
C33 H33 0.9500 . ?
C33 C34 1.383(6) . ?
C34 H34 0.9500 . ?
N1 S1 1.668(4) . ?
N2 O4 1.450(4) . ?
O1 S1 1.427(3) . ?
O2 S1 1.437(3) . ?
C35 C36 1.378(7) . ?
C35 C40 1.390(6) . ?
C35 S2 1.767(5) . ?
C36 H36 0.9500 . ?
C36 C37 1.381(7) . ?
C37 H37 0.9500 . ?
C37 C38 1.394(7) . ?
C38 C39 1.397(7) . ?
C38 C41 1.508(7) . ?
C39 H39 0.9500 . ?
C39 C40 1.383(6) . ?
C40 H40 0.9500 . ?
C41 H41A 0.9800 . ?
C41 H41B 0.9800 . ?
C41 H41C 0.9800 . ?
C42 H42A 0.9800 . ?
C42 H42B 0.9800 . ?
C42 H42C 0.9800 . ?
C42 N3 1.478(6) . ?
C43 C44 1.524(6) . ?
C43 N3 1.413(5) . ?
C43 O8 1.213(5) . ?
C44 H44 1.0000 . ?
C44 C45 1.556(6) . ?
C44 C48 1.538(5) . ?
C45 H45A 0.9900 . ?
C45 H45B 0.9900 . ?
C45 C46 1.518(5) . ?
C46 H46 1.0000 . ?
C46 C47 1.491(5) . ?
C46 O9 1.451(5) . ?
C47 C48 1.344(5) . ?
C47 C56 1.508(5) . ?
C48 C49 1.472(5) . ?
C49 C50 1.399(6) . ?
C49 C54 1.401(6) . ?
C50 H50 0.9500 . ?
C50 C51 1.389(6) . ?
C51 H51 0.9500 . ?
C51 C52 1.390(6) . ?
C52 C53 1.384(6) . ?
C52 O10 1.366(5) . ?
C53 H53 0.9500 . ?
C53 C54 1.376(6) . ?
C54 H54 0.9500 . ?
C55 H55A 0.9800 . ?
C55 H55B 0.9800 . ?
C55 H55C 0.9800 . ?
C55 O10 1.414(5) . ?
C56 H56 1.0000 . ?
C56 C57 1.515(5) . ?
C56 N4 1.510(5) . ?
C57 C58 1.387(5) . ?
C57 C62 1.397(6) . ?
C58 H58 0.9500 . ?
C58 C59 1.393(5) . ?
C59 H59 0.9500 . ?
C59 C60 1.381(6) . ?
C60 H60 0.9500 . ?
C60 C61 1.381(6) . ?
C61 H61 0.9500 . ?
C61 C62 1.391(5) . ?
C62 H62 0.9500 . ?
C63 C64 1.392(5) . ?
C63 C68 1.395(6) . ?
C63 N4 1.420(5) . ?
C64 H64 0.9500 . ?
C64 C65 1.390(6) . ?
C65 H65 0.9500 . ?
C65 C66 1.382(6) . ?
C66 H66 0.9500 . ?
C66 C67 1.388(6) . ?
C67 H67 0.9500 . ?
C67 C68 1.390(6) . ?
C68 H68 0.9500 . ?
N3 S2 1.674(4) . ?
N4 O9 1.450(4) . ?
O6 S2 1.427(3) . ?
O7 S2 1.437(4) . ?

loop_
_geom_torsion_atom_site_label_1
_geom_torsion_atom_site_label_2
_geom_torsion_atom_site_label_3
_geom_torsion_atom_site_label_4
_geom_torsion
_geom_torsion_site_symmetry_1
_geom_torsion_site_symmetry_2
_geom_torsion_site_symmetry_3
_geom_torsion_site_symmetry_4
_geom_torsion_publ_flag
C1 C2 C3 C4 -0.2(7) . . . . ?
C2 C1 C6 C5 0.4(7) . . . . ?
C2 C1 S1 N1 51.5(4) . . . . ?
C2 C1 S1 O1 -60.9(4) . . . . ?
C2 C1 S1 O2 169.2(4) . . . . ?
C2 C3 C4 C5 0.9(7) . . . . ?
C2 C3 C4 C7 179.5(4) . . . . ?
C3 C4 C5 C6 -0.9(7) . . . . ?
C4 C5 C6 C1 0.3(7) . . . . ?
C6 C1 C2 C3 -0.5(7) . . . . ?
C6 C1 S1 N1 -132.1(3) . . . . ?
C6 C1 S1 O1 115.5(4) . . . . ?
C6 C1 S1 O2 -14.4(4) . . . . ?
C7 C4 C5 C6 -179.5(4) . . . . ?
C8 N1 S1 C1 -104.2(4) . . . . ?
C8 N1 S1 O1 9.4(4) . . . . ?
C8 N1 S1 O2 138.5(3) . . . . ?
C9 C10 C11 C12 93.3(4) . . . . ?
C9 C10 C14 C13 -98.4(4) . . . . ?
C9 C10 C14 C15 82.1(4) . . . . ?
C9 N1 S1 C1 79.2(4) . . . . ?
C9 N1 S1 O1 -167.2(3) . . . . ?
C9 N1 S1 O2 -38.1(4) . . . . ?
C10 C9 N1 C8 -178.6(4) . . . . ?
C10 C9 N1 S1 -1.8(6) . . . . ?
C10 C11 C12 C13 23.8(4) . . . . ?
C10 C11 C12 O4 134.2(3) . . . . ?
C10 C14 C15 C16 -161.6(4) . . . . ?
C10 C14 C15 C20 17.8(6) . . . . ?
C11 C10 C14 C13 16.1(4) . . . . ?
C11 C10 C14 C15 -163.5(3) . . . . ?
C11 C12 C13 C14 -15.3(5) . . . . ?
C11 C12 C13 C22 158.3(3) . . . . ?
C11 C12 O4 N2 -155.1(3) . . . . ?
C12 C13 C14 C10 -0.9(5) . . . . ?
C12 C13 C14 C15 178.6(4) . . . . ?
C12 C13 C22 C23 -140.8(4) . . . . ?
C12 C13 C22 N2 -20.8(4) . . . . ?
C13 C12 O4 N2 -42.5(3) . . . . ?
C13 C14 C15 C16 19.0(7) . . . . ?
C13 C14 C15 C20 -161.5(4) . . . . ?
C13 C22 C23 C24 -131.9(4) . . . . ?
C13 C22 C23 C28 56.1(5) . . . . ?
C13 C22 N2 C29 121.8(3) . . . . ?
C13 C22 N2 O4 -5.5(4) . . . . ?
C14 C10 C11 C12 -24.1(4) . . . . ?
C14 C13 C22 C23 29.8(8) . . . . ?
C14 C13 C22 N2 149.7(5) . . . . ?
C14 C15 C16 C17 180.0(4) . . . . ?
C14 C15 C20 C19 179.5(4) . . . . ?
C15 C16 C17 C18 0.1(6) . . . . ?
C16 C15 C20 C19 -1.0(6) . . . . ?
C16 C17 C18 C19 -0.2(6) . . . . ?
C16 C17 C18 O5 -179.5(4) . . . . ?
C17 C18 C19 C20 -0.3(6) . . . . ?
C17 C18 O5 C21 -6.5(6) . . . . ?
C18 C19 C20 C15 1.0(7) . . . . ?
C19 C18 O5 C21 174.2(4) . . . . ?
C20 C15 C16 C17 0.5(6) . . . . ?
C22 C13 C14 C10 -171.0(5) . . . . ?
C22 C13 C14 C15 8.5(9) . . . . ?
C22 C23 C24 C25 -170.8(3) . . . . ?
C22 C23 C28 C27 171.1(3) . . . . ?
C22 N2 O4 C12 30.4(3) . . . . ?
C23 C22 N2 C29 -108.6(4) . . . . ?
C23 C22 N2 O4 124.1(3) . . . . ?
C23 C24 C25 C26 -0.1(6) . . . . ?
C24 C23 C28 C27 -0.9(6) . . . . ?
C24 C25 C26 C27 -1.2(6) . . . . ?
C25 C26 C27 C28 1.5(6) . . . . ?
C26 C27 C28 C23 -0.4(6) . . . . ?
C28 C23 C24 C25 1.2(6) . . . . ?
C29 C30 C31 C32 1.0(6) . . . . ?
C29 N2 O4 C12 -100.3(3) . . . . ?
C30 C29 C34 C33 1.5(6) . . . . ?
C30 C29 N2 C22 -146.7(3) . . . . ?
C30 C29 N2 O4 -21.0(5) . . . . ?
C30 C31 C32 C33 -0.2(7) . . . . ?
C31 C32 C33 C34 0.2(7) . . . . ?
C32 C33 C34 C29 -0.8(6) . . . . ?
C34 C29 C30 C31 -1.6(6) . . . . ?
C34 C29 N2 C22 39.7(5) . . . . ?
C34 C29 N2 O4 165.4(3) . . . . ?
N1 C9 C10 C11 102.6(4) . . . . ?
N1 C9 C10 C14 -144.7(4) . . . . ?
N2 C22 C23 C24 111.0(4) . . . . ?
N2 C22 C23 C28 -60.9(4) . . . . ?
N2 C29 C30 C31 -175.2(4) . . . . ?
N2 C29 C34 C33 175.2(4) . . . . ?
O3 C9 C10 C11 -72.6(5) . . . . ?
O3 C9 C10 C14 40.0(5) . . . . ?
O3 C9 N1 C8 -3.1(6) . . . . ?
O3 C9 N1 S1 173.6(3) . . . . ?
O4 C12 C13 C14 -133.9(3) . . . . ?
O4 C12 C13 C22 39.7(4) . . . . ?
O5 C18 C19 C20 179.0(4) . . . . ?
S1 C1 C2 C3 175.9(3) . . . . ?
S1 C1 C6 C5 -175.9(3) . . . . ?
C35 C36 C37 C38 0.3(7) . . . . ?
C36 C35 C40 C39 -0.5(6) . . . . ?
C36 C35 S2 N3 132.1(3) . . . . ?
C36 C35 S2 O6 -115.4(4) . . . . ?
C36 C35 S2 O7 14.7(4) . . . . ?
C36 C37 C38 C39 0.3(7) . . . . ?
C36 C37 C38 C41 179.7(4) . . . . ?
C37 C38 C39 C40 -1.1(6) . . . . ?
C38 C39 C40 C35 1.2(6) . . . . ?
C40 C35 C36 C37 -0.2(6) . . . . ?
C40 C35 S2 N3 -52.2(4) . . . . ?
C40 C35 S2 O6 60.2(4) . . . . ?
C40 C35 S2 O7 -169.6(3) . . . . ?
C41 C38 C39 C40 179.6(4) . . . . ?
C42 N3 S2 C35 104.2(3) . . . . ?
C42 N3 S2 O6 -9.5(4) . . . . ?
C42 N3 S2 O7 -138.9(3) . . . . ?
C43 C44 C45 C46 -93.5(4) . . . . ?
C43 C44 C48 C47 98.7(4) . . . . ?
C43 C44 C48 C49 -81.1(4) . . . . ?
C43 N3 S2 C35 -78.6(4) . . . . ?
C43 N3 S2 O6 167.7(4) . . . . ?
C43 N3 S2 O7 38.3(4) . . . . ?
C44 C43 N3 C42 178.2(4) . . . . ?
C44 C43 N3 S2 0.9(6) . . . . ?
C44 C45 C46 C47 -24.1(4) . . . . ?
C44 C45 C46 O9 -134.3(3) . . . . ?
C44 C48 C49 C50 161.1(4) . . . . ?
C44 C48 C49 C54 -18.4(6) . . . . ?
C45 C44 C48 C47 -16.9(4) . . . . ?
C45 C44 C48 C49 163.3(4) . . . . ?
C45 C46 C47 C48 15.1(5) . . . . ?
C45 C46 C47 C56 -158.4(3) . . . . ?
C45 C46 O9 N4 154.8(3) . . . . ?
C46 C47 C48 C44 1.4(5) . . . . ?
C46 C47 C48 C49 -178.8(4) . . . . ?
C46 C47 C56 C57 140.5(4) . . . . ?
C46 C47 C56 N4 21.2(4) . . . . ?
C47 C46 O9 N4 42.4(3) . . . . ?
C47 C48 C49 C50 -18.7(7) . . . . ?
C47 C48 C49 C54 161.9(4) . . . . ?
C47 C56 C57 C58 131.7(4) . . . . ?
C47 C56 C57 C62 -55.8(5) . . . . ?
C47 C56 N4 C63 -121.9(3) . . . . ?
C47 C56 N4 O9 5.1(4) . . . . ?
C48 C44 C45 C46 24.8(4) . . . . ?
C48 C47 C56 C57 -29.8(8) . . . . ?
C48 C47 C56 N4 -149.1(6) . . . . ?
C48 C49 C50 C51 179.9(4) . . . . ?
C48 C49 C54 C53 -179.2(4) . . . . ?
C49 C50 C51 C52 0.0(7) . . . . ?
C50 C49 C54 C53 1.3(6) . . . . ?
C50 C51 C52 C53 0.1(7) . . . . ?
C50 C51 C52 O10 179.6(4) . . . . ?
C51 C52 C53 C54 0.5(7) . . . . ?
C51 C52 O10 C55 6.6(6) . . . . ?
C52 C53 C54 C49 -1.3(7) . . . . ?
C53 C52 O10 C55 -173.9(4) . . . . ?
C54 C49 C50 C51 -0.7(6) . . . . ?
C56 C47 C48 C44 171.4(5) . . . . ?
C56 C47 C48 C49 -8.9(9) . . . . ?
C56 C57 C58 C59 170.6(4) . . . . ?
C56 C57 C62 C61 -170.9(4) . . . . ?
C56 N4 O9 C46 -30.2(4) . . . . ?
C57 C56 N4 C63 109.0(4) . . . . ?
C57 C56 N4 O9 -124.0(3) . . . . ?
C57 C58 C59 C60 0.8(6) . . . . ?
C58 C57 C62 C61 1.7(6) . . . . ?
C58 C59 C60 C61 0.9(6) . . . . ?
C59 C60 C61 C62 -1.2(6) . . . . ?
C60 C61 C62 C57 -0.1(6) . . . . ?
C62 C57 C58 C59 -2.0(6) . . . . ?
C63 C64 C65 C66 -1.1(7) . . . . ?
C63 N4 O9 C46 100.0(3) . . . . ?
C64 C63 C68 C67 -2.0(6) . . . . ?
C64 C63 N4 C56 146.9(4) . . . . ?
C64 C63 N4 O9 21.3(5) . . . . ?
C64 C65 C66 C67 0.4(7) . . . . ?
C65 C66 C67 C68 -0.6(7) . . . . ?
C66 C67 C68 C63 1.4(6) . . . . ?
C68 C63 C64 C65 1.9(6) . . . . ?
C68 C63 N4 C56 -39.9(5) . . . . ?
C68 C63 N4 O9 -165.5(3) . . . . ?
N3 C43 C44 C45 -101.8(4) . . . . ?
N3 C43 C44 C48 144.7(4) . . . . ?
N4 C56 C57 C58 -111.9(4) . . . . ?
N4 C56 C57 C62 60.7(4) . . . . ?
N4 C63 C64 C65 175.0(4) . . . . ?
N4 C63 C68 C67 -175.2(4) . . . . ?
O8 C43 C44 C45 72.7(5) . . . . ?
O8 C43 C44 C48 -40.8(5) . . . . ?
O8 C43 N3 C42 3.6(6) . . . . ?
O8 C43 N3 S2 -173.7(3) . . . . ?
O9 C46 C47 C48 133.5(4) . . . . ?
O9 C46 C47 C56 -40.0(4) . . . . ?
O10 C52 C53 C54 -179.0(4) . . . . ?
S2 C35 C36 C37 175.4(3) . . . . ?
S2 C35 C40 C39 -176.1(3) . . . . ?
